data_4060171
_journal_name_full Organometallics
_journal_paper_doi 10.1021/om049328h
_journal_year 2005
_chemical_formula_sum 'C56 H71 O3 Ru2 Si2'
_chemical_formula_weight 1050.45
_space_group_IT_number 2
_symmetry_cell_setting triclinic
_symmetry_space_group_name_Hall '-P 1'
_symmetry_space_group_name_H-M 'P -1'
_atom_sites_solution_hydrogens geom
_atom_sites_solution_primary direct
_atom_sites_solution_secondary difmap
_cell_angle_alpha 104.194(17)
_cell_angle_beta 110.127(13)
_cell_angle_gamma 78.481(14)
_cell_formula_units_Z 2
_cell_length_a 13.3038(19)
_cell_length_b 17.652(3)
_cell_length_c 12.608(3)
_cell_measurement_reflns_used 25
_cell_measurement_temperature 296(2)
_cell_measurement_theta_max 18
_cell_measurement_theta_min 12
_cell_volume 2673.5(9)
_diffrn_ambient_temperature 296(2)
_diffrn_measurement_device_type '4-circle diffractometer'
_diffrn_measurement_method 'scintillation counter'
_diffrn_radiation_monochromator graphite
_diffrn_radiation_source 'fine-focus sealed tube'
_diffrn_radiation_type MoK\a
_diffrn_radiation_wavelength 0.71069
_diffrn_reflns_av_R_equivalents 0.0224
_diffrn_reflns_av_sigmaI/netI 0.0570
_diffrn_reflns_limit_h_max 15
_diffrn_reflns_limit_h_min 0
_diffrn_reflns_limit_k_max 20
_diffrn_reflns_limit_k_min -20
_diffrn_reflns_limit_l_max 14
_diffrn_reflns_limit_l_min -14
_diffrn_reflns_number 9831
_diffrn_reflns_theta_max 25.00
_diffrn_reflns_theta_min 2.59
_diffrn_standards_decay_% ?
_diffrn_standards_interval_count ?
_diffrn_standards_interval_time ?
_diffrn_standards_number ?
_exptl_absorpt_coefficient_mu 0.650
_exptl_absorpt_correction_T_max 0.9996
_exptl_absorpt_correction_T_min 0.5008
_exptl_absorpt_correction_type psi-scan
_exptl_absorpt_process_details ?
_exptl_crystal_colour colorless
_exptl_crystal_density_diffrn 1.305
_exptl_crystal_density_meas ?
_exptl_crystal_density_method 'not measured'
_exptl_crystal_description Block
_exptl_crystal_F_000 1094
_exptl_crystal_size_max 0.20
_exptl_crystal_size_mid 0.10
_exptl_crystal_size_min 0.10
_refine_ls_extinction_coef ?
_refine_ls_extinction_method none
_refine_ls_goodness_of_fit_ref 1.032
_refine_ls_hydrogen_treatment mixed
_refine_ls_matrix_type full
_refine_ls_number_parameters 622
_refine_ls_number_reflns 9389
_refine_ls_number_restraints 0
_refine_ls_restrained_S_all 1.032
_refine_ls_R_factor_all 0.1017
_refine_ls_R_factor_gt 0.0651
_refine_ls_shift/su_max 2.041
_refine_ls_shift/su_mean 0.022
_refine_ls_structure_factor_coef Fsqd
_refine_ls_weighting_details 'calc w=1/[\s^2^(Fo^2^)+(0.1165P)^2^+0.0000P] where P=(Fo^2^+2Fc^2^)/3'
_refine_ls_weighting_scheme calc
_refine_ls_wR_factor_gt 0.1586
_refine_ls_wR_factor_ref 0.1774
_reflns_number_gt 6611
_reflns_number_total 9389
_reflns_threshold_expression >2sigma(I)
_cod_depositor_comments
;
The following automatic conversions were performed:
'_symmetry_cell_setting' value 'Triclinic' changed to 'triclinic'
according to '/home/saulius/struct/CIF-dictionaries/cif_core.dic'
dictionary named 'cif_core.dic' version 2.4.1 from
2010-06-29.

'_exptl_absorpt_correction_type' value 'PSI Scan' changed to
'psi-scan' according to
'/home/saulius/struct/CIF-dictionaries/cif_core.dic' dictionary named
'cif_core.dic' version 2.4.1 from 2010-06-29.

Automatic conversion script
Id: cif_fix_enum 1527 2010-12-29 10:47:43Z saulius 
;
_cod_database_code 4060171

loop_
_symmetry_equiv_pos_as_xyz
'x, y, z'
'-x, -y, -z'

loop_
_atom_site_label
_atom_site_type_symbol
_atom_site_fract_x
_atom_site_fract_y
_atom_site_fract_z
_atom_site_U_iso_or_equiv
_atom_site_adp_type
_atom_site_occupancy
_atom_site_symmetry_multiplicity
_atom_site_calc_flag
_atom_site_refinement_flags
_atom_site_disorder_assembly
_atom_site_disorder_group
Ru1 Ru 0.15490(4) 0.21585(3) 0.04326(4) 0.04016(16) Uani 1 1 d . . .
Ru2 Ru 0.60485(4) 0.23899(3) 0.32729(4) 0.04167(16) Uani 1 1 d . . .
Si1 Si 0.28802(13) 0.27324(9) 0.19804(13) 0.0402(4) Uani 1 1 d . . .
Si2 Si 0.24358(14) 0.11831(9) -0.06440(14) 0.0450(4) Uani 1 1 d . . .
O1 O 0.2861(4) 0.2753(3) 0.3310(4) 0.0546(11) Uani 0.97 1 d P . .
O2 O 0.3754(3) 0.1211(3) -0.0254(4) 0.0634(13) Uani 1.00 1 d P . .
O3 O 0.2311(4) 0.0236(2) -0.0712(4) 0.0572(11) Uani 0.98 1 d P . .
C1 C 0.2873(5) 0.3818(3) 0.2083(5) 0.0480(14) Uani 1.04 1 d P . .
C2 C 0.2644(5) 0.4391(4) 0.2999(6) 0.0617(17) Uani 1.04 1 d P . .
H2A H 0.2549 0.4230 0.3604 0.10(3) Uiso 1 1 calc R . .
C3 C 0.2559(6) 0.5198(4) 0.3012(8) 0.080(2) Uani 1.03 1 d P . .
H3A H 0.2385 0.5564 0.3612 0.057(18) Uiso 1 1 calc R . .
C4 C 0.2728(7) 0.5449(5) 0.2157(9) 0.086(3) Uani 1.03 1 d P . .
H4A H 0.2693 0.5985 0.2186 0.10(3) Uiso 1 1 calc R . .
C5 C 0.2950(7) 0.4910(4) 0.1253(8) 0.074(2) Uani 0.99 1 d P . .
H5A H 0.3073 0.5078 0.0670 0.15(5) Uiso 1 1 calc R . .
C6 C 0.2991(5) 0.4110(4) 0.1211(6) 0.0555(16) Uani 1.03 1 d P . .
H6A H 0.3102 0.3755 0.0570 0.07(2) Uiso 1 1 calc R . .
C7 C 0.4330(5) 0.2253(3) 0.2060(5) 0.0455(13) Uani 1.03 1 d P . .
C8 C 0.4780(5) 0.1588(3) 0.2588(6) 0.0555(15) Uani 1.07 1 d P . .
H8 H 0.436(5) 0.143(4) 0.307(6) 0.07(2) Uiso 1 1 d . . .
C9 C 0.5785(6) 0.1154(4) 0.2546(6) 0.0674(19) Uani 1.08 1 d P . .
H9 H 0.602(5) 0.073(4) 0.294(6) 0.053(18) Uiso 1 1 d . . .
C10 C 0.6380(6) 0.1370(4) 0.1956(6) 0.0648(19) Uani 1.07 1 d P . .
H10 H 0.710(5) 0.111(3) 0.193(5) 0.042(15) Uiso 1 1 d . . .
C11 C 0.5974(6) 0.2029(4) 0.1445(6) 0.0540(17) Uani 0.95 1 d P . .
H11 H 0.634(5) 0.222(4) 0.108(6) 0.054(19) Uiso 1 1 d . . .
C12 C 0.4952(5) 0.2472(4) 0.1498(5) 0.0431(14) Uani 0.96 1 d P . .
H12 H 0.470(6) 0.296(4) 0.113(6) 0.07(2) Uiso 1 1 d . . .
C13 C 0.2587(8) 0.2154(5) 0.3695(7) 0.086(2) Uani 1.06 1 d P . .
H13A H 0.2079 0.2382 0.4109 0.12(4) Uiso 1 1 calc R . .
H13B H 0.3225 0.1909 0.4192 0.22(7) Uiso 1 1 calc R . .
H13C H 0.2270 0.1766 0.3044 0.09(3) Uiso 1 1 calc R . .
C14 C 0.1999(5) 0.1162(4) -0.2249(6) 0.0487(16) Uani 0.92 1 d P . .
C15 C 0.1568(6) 0.0543(4) -0.3096(6) 0.0624(19) Uani 0.97 1 d P . .
H15A H 0.1467 0.0103 -0.2882 0.049(18) Uiso 1 1 calc R . .
C16 C 0.1282(7) 0.0565(6) -0.4267(7) 0.084(3) Uani 0.99 1 d P . .
H16A H 0.1011 0.0135 -0.4816 0.08(2) Uiso 1 1 calc R . .
C17 C 0.1395(7) 0.1202(7) -0.4606(8) 0.096(3) Uani 1.03 1 d P . .
H17A H 0.1187 0.1213 -0.5386 0.17(5) Uiso 1 1 calc R . .
C18 C 0.1824(8) 0.1844(7) -0.3793(9) 0.095(3) Uani 1.02 1 d P . .
H18A H 0.1913 0.2283 -0.4019 0.11(4) Uiso 1 1 calc R . .
C19 C 0.2116(7) 0.1807(5) -0.2622(7) 0.073(2) Uani 0.99 1 d P . .
H19A H 0.2399 0.2234 -0.2075 0.07(2) Uiso 1 1 calc R . .
C20 C 0.4436(6) 0.0792(5) -0.0884(7) 0.081(2) Uani 1.09 1 d P . .
H20A H 0.5170 0.0868 -0.0443 0.09(3) Uiso 1 1 calc R . .
H20B H 0.4248 0.0979 -0.1590 0.22(7) Uiso 1 1 calc R . .
H20C H 0.4361 0.0242 -0.1053 0.15(5) Uiso 1 1 calc R . .
C21 C 0.2492(8) -0.0081(4) 0.0253(8) 0.082(2) Uani 1.07 1 d P . .
H21A H 0.2539 -0.0645 0.0038 0.08(2) Uiso 1 1 calc R . .
H21B H 0.1907 0.0118 0.0568 0.09(3) Uiso 1 1 calc R . .
H21C H 0.3156 0.0064 0.0819 0.16(5) Uiso 1 1 calc R . .
C22 C 0.0134(5) 0.3102(4) 0.0130(6) 0.0603(16) Uani 1.10 1 d P . .
C23 C 0.0150(5) 0.2814(4) 0.1086(6) 0.0598(17) Uani 1.03 1 d P . .
C24 C 0.0008(5) 0.1996(4) 0.0707(7) 0.0620(18) Uani 1.01 1 d P . .
C25 C -0.0122(5) 0.1787(4) -0.0495(7) 0.0563(18) Uani 0.94 1 d P . .
C26 C -0.0058(5) 0.2474(4) -0.0852(6) 0.0513(16) Uani 0.95 1 d P . .
C27 C 0.0119(6) 0.3954(4) 0.0105(8) 0.080(2) Uani 1.10 1 d P . .
H27A H 0.0431 0.3983 -0.0464 0.11(3) Uiso 1 1 calc R . .
H27B H 0.0529 0.4214 0.0847 0.16(5) Uiso 1 1 calc R . .
H27C H -0.0612 0.4206 -0.0085 0.09(3) Uiso 1 1 calc R . .
C28 C 0.0166(7) 0.3306(6) 0.2252(7) 0.083(2) Uani 1.08 1 d P . .
H28A H 0.0391 0.2971 0.2810 0.20(7) Uiso 1 1 calc R . .
H28B H -0.0544 0.3574 0.2218 0.09(3) Uiso 1 1 calc R . .
H28C H 0.0661 0.3686 0.2469 0.17(5) Uiso 1 1 calc R . .
C29 C -0.0116(9) 0.1486(6) 0.1466(9) 0.103(3) Uani 1.09 1 d P . .
H29A H -0.0022 0.1786 0.2232 2.0(16) Uiso 1 1 calc R . .
H29B H 0.0418 0.1031 0.1486 0.15(5) Uiso 1 1 calc R . .
H29C H -0.0823 0.1322 0.1156 0.25(8) Uiso 1 1 calc R . .
C30 C -0.0411(7) 0.1011(5) -0.1241(8) 0.093(3) Uani 1.09 1 d P . .
H30A H -0.0085 0.0600 -0.0807 2.0(17) Uiso 1 1 calc R . .
H30B H -0.0153 0.0915 -0.1892 0.08(3) Uiso 1 1 calc R . .
H30C H -0.1181 0.1021 -0.1504 0.08(2) Uiso 1 1 calc R . .
C31 C -0.0295(7) 0.2565(6) -0.2069(7) 0.087(3) Uani 1.04 1 d P . .
H31A H 0.0182 0.2898 -0.2094 0.11(4) Uiso 1 1 calc R . .
H31B H -0.1029 0.2797 -0.2353 0.14(4) Uiso 1 1 calc R . .
H31C H -0.0190 0.2057 -0.2540 0.13(4) Uiso 1 1 calc R . .
C32 C 0.7253(5) 0.3185(4) 0.4053(6) 0.0587(17) Uani 1.02 1 d P . .
C33 C 0.6270(5) 0.3573(4) 0.4255(6) 0.0613(18) Uani 1.02 1 d P . .
C34 C 0.5994(5) 0.3160(4) 0.4916(5) 0.0569(17) Uani 1.01 1 d P . .
C35 C 0.6830(6) 0.2497(4) 0.5131(5) 0.0573(19) Uani 0.92 1 d P . .
C36 C 0.7590(5) 0.2532(5) 0.4590(6) 0.064(2) Uani 1.00 1 d P . .
C37 C 0.7859(8) 0.3492(7) 0.3429(10) 0.111(3) Uani 1.08 1 d P . .
H37A H 0.7382 0.3879 0.3009 2.0(17) Uiso 1 1 calc R . .
H37B H 0.8103 0.3062 0.2905 0.12(4) Uiso 1 1 calc R . .
H37C H 0.8469 0.3727 0.3985 0.17(5) Uiso 1 1 calc R . .
C38 C 0.5680(9) 0.4336(5) 0.3873(10) 0.101(3) Uani 1.09 1 d P . .
H38A H 0.5946 0.4432 0.3307 0.29(12) Uiso 1 1 calc R . .
H38B H 0.5799 0.4762 0.4525 0.5(2) Uiso 1 1 calc R . .
H38C H 0.4921 0.4296 0.3546 0.12(4) Uiso 1 1 calc R . .
C39 C 0.5058(7) 0.3378(7) 0.5362(8) 0.105(3) Uani 1.11 1 d P . .
H39A H 0.4978 0.2947 0.5653 0.16(6) Uiso 1 1 calc R . .
H39B H 0.4415 0.3496 0.4751 0.11(3) Uiso 1 1 calc R . .
H39C H 0.5174 0.3832 0.5969 0.13(4) Uiso 1 1 calc R . .
C40 C 0.6818(12) 0.1932(7) 0.5820(8) 0.113(4) Uani 1.05 1 d P . .
H40A H 0.6119 0.1759 0.5553 0.25(10) Uiso 1 1 calc R . .
H40B H 0.6975 0.2185 0.6615 2.0(16) Uiso 1 1 calc R . .
H40C H 0.7353 0.1487 0.5739 0.07(2) Uiso 1 1 calc R . .
C41 C 0.8628(5) 0.1978(4) 0.4619(5) 0.113(4) Uani 1.11 1 d P . .
H41A H 0.8526 0.1459 0.4642 0.14(4) Uiso 1 1 calc R . .
H41B H 0.9197 0.2164 0.5292 0.16(5) Uiso 1 1 calc R . .
H41C H 0.8817 0.1960 0.3943 0.20(6) Uiso 1 1 calc R . .
C42 C 0.7052(4) 0.2645(3) 0.9284(4) 0.198(8) Uani 1.28 1 d PR . .
C43 C 0.6051(4) 0.2412(2) 0.8612(4) 0.201(7) Uani 1.25 1 d PR . .
C44 C 0.5112(4) 0.2890(2) 0.8723(4) 0.194(9) Uani 1.18 1 d PR . .
C45 C 0.5175(4) 0.3601(3) 0.9505(4) 0.162(8) Uani 1 1 d R . .
C46 C 0.6176(4) 0.3834(3) 1.0177(4) 0.186(9) Uani 1 1 d R . .
C47 C 0.7115(4) 0.3355(3) 1.0066(4) 0.173(9) Uani 1 1 d R . .
C48 C 0.2054(4) 0.4032(2) 0.5843(6) 0.131(5) Uani 0.95 1 d PR . .
C49 C 0.0937(4) 0.4175(2) 0.5578(6) 0.172(7) Uani 0.93 1 d PR . .
C50 C 0.0467(4) 0.4373(2) 0.6454(6) 0.179(9) Uani 0.90 1 d PR . .
C51 C 0.1113(4) 0.4428(2) 0.7595(5) 0.204(12) Uani 1 1 d R . .
C52 C 0.2230(4) 0.4285(2) 0.7860(4) 0.203(10) Uani 1 1 d R . .
C53 C 0.2700(4) 0.4087(2) 0.6984(5) 0.171(6) Uani 1 1 d R . .
C54 C 0.5681(16) -0.0373(8) 0.4376(17) 0.131(5) Uani 0.98 1 d P . .
C55 C 0.6110(11) -0.0165(8) 0.5554(19) 0.135(5) Uani 1.00 1 d P . .
C56 C 0.5367(16) 0.0210(8) 0.6162(15) 0.144(5) Uani 0.99 1 d P . .
H1 H 0.214(7) 0.266(5) -0.010(8) 0.12(3) Uiso 1 1 d . . .
H2 H 0.239(5) 0.147(4) 0.094(6) 0.063(18) Uiso 1 1 d . . .

loop_
_atom_site_aniso_label
_atom_site_aniso_U_11
_atom_site_aniso_U_22
_atom_site_aniso_U_33
_atom_site_aniso_U_23
_atom_site_aniso_U_13
_atom_site_aniso_U_12
Ru1 0.0392(3) 0.0448(3) 0.0330(3) 0.0022(2) 0.0073(2) -0.01087(19)
Ru2 0.0405(3) 0.0456(3) 0.0282(3) -0.00156(19) 0.0034(2) -0.0052(2)
Si1 0.0429(8) 0.0464(8) 0.0283(8) 0.0033(7) 0.0071(7) -0.0104(7)
Si2 0.0484(9) 0.0473(8) 0.0324(8) -0.0003(7) 0.0066(7) -0.0111(7)
O1 0.067(3) 0.073(3) 0.027(2) 0.006(2) 0.012(2) -0.024(2)
O2 0.046(2) 0.084(3) 0.042(3) -0.019(2) 0.009(2) -0.013(2)
O3 0.079(3) 0.047(2) 0.043(3) 0.007(2) 0.015(2) -0.010(2)
C1 0.045(3) 0.052(3) 0.039(3) 0.003(3) 0.002(3) -0.012(3)
C2 0.058(4) 0.057(4) 0.052(4) -0.002(3) 0.004(3) -0.006(3)
C3 0.071(5) 0.055(4) 0.077(6) -0.019(4) 0.002(4) -0.003(4)
C4 0.086(6) 0.052(4) 0.092(7) 0.008(4) -0.003(5) -0.010(4)
C5 0.078(5) 0.057(4) 0.087(6) 0.034(4) 0.013(5) -0.007(4)
C6 0.059(4) 0.051(3) 0.051(4) 0.010(3) 0.010(3) -0.010(3)
C7 0.050(3) 0.047(3) 0.028(3) 0.002(2) 0.001(2) -0.009(3)
C8 0.059(4) 0.050(3) 0.045(4) 0.002(3) 0.001(3) -0.017(3)
C9 0.075(5) 0.046(3) 0.056(4) 0.001(3) -0.001(4) -0.001(3)
C10 0.059(4) 0.065(4) 0.044(4) -0.013(3) 0.008(3) 0.006(3)
C11 0.052(4) 0.075(5) 0.027(3) -0.008(3) 0.014(3) -0.008(4)
C12 0.041(3) 0.052(3) 0.025(3) 0.003(3) 0.001(3) -0.004(3)
C13 0.119(7) 0.100(6) 0.056(5) 0.027(5) 0.034(5) -0.024(6)
C14 0.046(4) 0.058(4) 0.034(3) 0.001(3) 0.011(3) -0.003(3)
C15 0.059(4) 0.070(5) 0.042(4) 0.000(3) 0.002(3) -0.010(3)
C16 0.071(5) 0.116(7) 0.035(4) -0.009(5) -0.003(4) -0.010(5)
C17 0.082(6) 0.151(9) 0.045(5) 0.030(6) 0.013(4) 0.012(6)
C18 0.104(7) 0.117(8) 0.076(6) 0.045(6) 0.043(6) 0.022(6)
C19 0.091(6) 0.079(5) 0.048(4) 0.011(4) 0.020(4) -0.008(4)
C20 0.068(5) 0.093(6) 0.067(5) -0.015(4) 0.022(4) -0.017(4)
C21 0.104(7) 0.063(4) 0.087(6) 0.021(4) 0.039(6) 0.000(4)
C22 0.046(3) 0.062(4) 0.068(4) 0.006(3) 0.013(3) -0.013(3)
C23 0.046(4) 0.078(4) 0.052(4) 0.005(3) 0.015(3) -0.011(3)
C24 0.048(4) 0.075(4) 0.066(5) 0.005(4) 0.021(3) -0.020(3)
C25 0.038(3) 0.068(4) 0.054(4) 0.001(4) 0.004(3) -0.019(3)
C26 0.038(3) 0.072(4) 0.035(3) 0.002(3) 0.003(3) -0.013(3)
C27 0.074(5) 0.071(4) 0.083(6) 0.015(4) 0.013(5) 0.000(4)
C28 0.075(5) 0.101(6) 0.066(5) -0.008(5) 0.031(4) -0.008(5)
C29 0.093(6) 0.124(8) 0.119(8) 0.050(6) 0.038(6) -0.035(6)
C30 0.068(5) 0.092(6) 0.101(7) -0.021(5) 0.015(5) -0.038(4)
C31 0.069(5) 0.117(7) 0.050(5) 0.013(5) -0.003(4) -0.002(5)
C32 0.052(4) 0.071(4) 0.041(4) -0.005(3) 0.004(3) -0.017(3)
C33 0.056(4) 0.061(4) 0.043(4) -0.013(3) -0.002(3) -0.011(3)
C34 0.061(4) 0.069(4) 0.029(3) -0.016(3) 0.010(3) -0.020(3)
C35 0.062(4) 0.070(4) 0.019(3) -0.004(3) -0.008(3) -0.013(4)
C36 0.042(3) 0.086(5) 0.040(4) -0.010(4) -0.002(3) -0.004(3)
C37 0.104(7) 0.143(9) 0.101(7) -0.010(7) 0.046(6) -0.067(7)
C38 0.096(7) 0.069(5) 0.104(7) 0.001(5) 0.000(6) -0.010(4)
C39 0.090(6) 0.141(8) 0.064(5) -0.038(6) 0.029(5) -0.034(6)
C40 0.144(10) 0.126(9) 0.059(6) 0.030(6) -0.001(6) -0.036(8)
C41 0.060(5) 0.135(9) 0.096(7) 0.003(6) -0.008(5) 0.013(5)
C42 0.134(11) 0.33(2) 0.192(17) 0.164(17) 0.078(11) 0.026(12)
C43 0.28(2) 0.242(17) 0.091(9) 0.060(10) 0.047(13) -0.038(17)
C44 0.126(11) 0.27(2) 0.200(18) 0.152(17) -0.008(11) -0.042(12)
C45 0.154(14) 0.204(18) 0.18(2) 0.118(15) 0.089(14) 0.017(12)
C46 0.28(3) 0.152(13) 0.166(17) 0.086(12) 0.10(2) -0.003(16)
C47 0.164(15) 0.24(2) 0.140(15) 0.125(16) -0.019(12) -0.092(14)
C48 0.214(16) 0.101(8) 0.104(10) 0.049(8) 0.080(11) 0.016(10)
C49 0.169(16) 0.168(15) 0.114(12) 0.013(11) -0.024(12) -0.013(13)
C50 0.160(16) 0.137(13) 0.28(3) 0.010(16) 0.138(19) -0.019(11)
C51 0.41(3) 0.096(9) 0.149(15) 0.038(10) 0.17(2) 0.052(15)
C52 0.30(3) 0.150(15) 0.121(14) 0.019(11) 0.057(17) 0.022(16)
C53 0.165(15) 0.162(14) 0.185(18) 0.064(14) 0.034(14) -0.018(11)
C54 0.166(15) 0.098(8) 0.145(14) 0.037(9) 0.078(12) 0.020(9)
C55 0.111(9) 0.108(9) 0.209(18) 0.073(11) 0.061(12) 0.007(8)
C56 0.160(13) 0.116(10) 0.176(15) 0.059(10) 0.066(13) 0.001(9)
